data_8107507
loop_
_publ_author_name
'Rabi, Saswata'
'Dey, Lucky'
'Rahman, Ismail M. M.'
'Tiekink, Edward R. T.'
'Roy, Tapashi Ghosh'

_publ_section_title
;
 Crystal structure of trans-N 1,N
 8-bis(2-cyanoethyl)-5,5,7,12,12,14-hexamethyl-1,4,8,11-tetraazacyclotetradecane,
 C22H42N6
;
_journal_issue 4
_journal_name_full 'Zeitschrift f\"ur Kristallographie - New Crystal Structures'
_journal_page_first 599
_journal_page_last 601
_journal_paper_doi 10.1515/ncrs-2023-0103
_journal_volume 238
_journal_year 2023
_chemical_formula_moiety 'C22 H42 N6'
_chemical_formula_sum 'C22 H42 N6'
_chemical_formula_weight 390.61
_space_group_crystal_system triclinic
_space_group_IT_number 2
_space_group_name_Hall '-P 1'
_space_group_name_H-M_alt 'P -1'
_atom_sites_solution_hydrogens mixed
_atom_sites_solution_primary direct
_atom_sites_solution_secondary difmap
_audit_creation_method SHELXL-2018/3
_cell_angle_alpha 111.490(2)
_cell_angle_beta 115.056(2)
_cell_angle_gamma 93.681(2)
_cell_formula_units_Z 1
_cell_length_a 8.3115(2)
_cell_length_b 8.8263(2)
_cell_length_c 9.7688(2)
_cell_measurement_reflns_used 8748
_cell_measurement_temperature 294(2)
_cell_measurement_theta_max 75.8870
_cell_measurement_theta_min 5.5550
_cell_volume 583.26(3)
_computing_cell_refinement 'CrysAlisPro [1]'
_computing_data_collection 'CrysAlisPro [1]'
_computing_data_reduction 'CrysAlisPro [1]'
_computing_molecular_graphics 'ORTEP-3 for Windows [4]'
_computing_publication_material 'SHELXL-2018/3 [3]'
_computing_structure_refinement 'SHELXL-2018/3 [3]'
_computing_structure_solution 'SHELXT 2014/5 [2]'
_diffrn_ambient_environment N~2~
_diffrn_ambient_temperature 294(2)
_diffrn_detector 'CCD plate'
_diffrn_detector_area_resol_mean 5.2558
_diffrn_detector_type AtlasS2
_diffrn_measured_fraction_theta_full 1.000
_diffrn_measured_fraction_theta_max 1.000
_diffrn_measurement_device 'four-circle diffractometer'
_diffrn_measurement_device_type 'XtaLAB Synergy, Dualflex, AtlasS2'
_diffrn_measurement_method '\w scans'
_diffrn_radiation_type CuK\a
_diffrn_radiation_wavelength 1.54184
_diffrn_reflns_av_R_equivalents 0.0340
_diffrn_reflns_av_unetI/netI 0.0155
_diffrn_reflns_Laue_measured_fraction_full 1.000
_diffrn_reflns_Laue_measured_fraction_max 1.000
_diffrn_reflns_limit_h_max 9
_diffrn_reflns_limit_h_min -9
_diffrn_reflns_limit_k_max 10
_diffrn_reflns_limit_k_min -10
_diffrn_reflns_limit_l_max 11
_diffrn_reflns_limit_l_min -10
_diffrn_reflns_number 13649
_diffrn_reflns_point_group_measured_fraction_full 1.000
_diffrn_reflns_point_group_measured_fraction_max 1.000
_diffrn_reflns_theta_full 67.068
_diffrn_reflns_theta_max 67.068
_diffrn_reflns_theta_min 5.553
_exptl_absorpt_coefficient_mu 0.522
_exptl_absorpt_correction_T_max 1.000
_exptl_absorpt_correction_T_min 0.675
_exptl_absorpt_correction_type gaussian
_exptl_absorpt_process_details
;
CrysAlisPro [1]
;
_exptl_crystal_colour colourless
_exptl_crystal_density_diffrn 1.112
_exptl_crystal_description block
_exptl_crystal_F_000 216
_exptl_crystal_size_max 0.164
_exptl_crystal_size_mid 0.112
_exptl_crystal_size_min 0.068
_refine_diff_density_max 0.206
_refine_diff_density_min -0.167
_refine_diff_density_rms 0.039
_refine_ls_extinction_coef .
_refine_ls_extinction_method none
_refine_ls_goodness_of_fit_ref 1.060
_refine_ls_hydrogen_treatment mixed
_refine_ls_matrix_type full
_refine_ls_number_parameters 130
_refine_ls_number_reflns 2075
_refine_ls_number_restraints 1
_refine_ls_restrained_S_all 1.059
_refine_ls_R_factor_all 0.0486
_refine_ls_R_factor_gt 0.0465
_refine_ls_shift/su_max 0.000
_refine_ls_shift/su_mean 0.000
_refine_ls_structure_factor_coef Fsqd
_refine_ls_weighting_details 'w=1/[\s^2^(Fo^2^)+(0.0761P)^2^+0.1116P] where P=(Fo^2^+2Fc^2^)/3'
_refine_ls_weighting_scheme calc
_refine_ls_wR_factor_gt 0.1325
_refine_ls_wR_factor_ref 0.1351
_reflns_Friedel_coverage 0.000
_reflns_Friedel_fraction_full .
_reflns_Friedel_fraction_max .
_reflns_number_gt 1928
_reflns_number_total 2075
_reflns_threshold_expression 'I > 2\s(I)'
_cod_data_source_file suppl_j_ncrs-2023-0103_suppl_001.cif
_cod_data_source_block shelx
_cod_original_cell_volume 583.25(3)
_cod_database_code 8107507
_shelx_shelxl_version_number 2018/3
_shelx_space_group_comment
;
The symmetry employed for this shelxl refinement is uniquely defined
by the following loop, which should always be used as a source of
symmetry information in preference to the above space-group names.
They are only intended as comments.
;
_shelx_estimated_absorpt_t_min 0.919
_shelx_estimated_absorpt_t_max 0.965

loop_
_space_group_symop_operation_xyz
'x, y, z'
'-x, -y, -z'

loop_
_atom_site_label
_atom_site_type_symbol
_atom_site_fract_x
_atom_site_fract_y
_atom_site_fract_z
_atom_site_U_iso_or_equiv
_atom_site_adp_type
_atom_site_occupancy
_atom_site_site_symmetry_order
_atom_site_calc_flag
_atom_site_refinement_flags_posn
_atom_site_refinement_flags_adp
_atom_site_refinement_flags_occupancy
_atom_site_disorder_assembly
_atom_site_disorder_group
N1 N 0.25155(14) 0.64361(13) 0.78500(12) 0.0392(3) Uani 1 1 d . . . . .
N2 N 0.09668(14) 0.63110(13) 0.44208(13) 0.0399(3) Uani 1 1 d D . . . .
H2N H 0.079(2) 0.6321(19) 0.5235(15) 0.048 Uiso 1 1 d D U . . .
N3 N -0.0730(3) 0.9230(3) 0.7599(2) 0.0890(5) Uani 1 1 d . . . . .
C1 C 0.41794(17) 0.74675(17) 0.80962(16) 0.0443(3) Uani 1 1 d . . . . .
H1 H 0.414383 0.864536 0.857784 0.053 Uiso 1 1 calc R U . . .
C2 C 0.42117(18) 0.71433(18) 0.64616(17) 0.0472(3) Uani 1 1 d . . . . .
H2A H 0.414904 0.595849 0.591858 0.057 Uiso 1 1 calc R U . . .
H2B H 0.539675 0.777984 0.675326 0.057 Uiso 1 1 calc R U . . .
C3 C 0.27230(18) 0.75613(16) 0.51628(16) 0.0438(3) Uani 1 1 d . . . . .
C4 C -0.06654(19) 0.65103(17) 0.31906(18) 0.0486(4) Uani 1 1 d . . . . .
H4A H -0.057710 0.625263 0.217452 0.058 Uiso 1 1 calc R U . . .
H4B H -0.071656 0.767527 0.362875 0.058 Uiso 1 1 calc R U . . .
C5 C -0.24211(18) 0.53737(17) 0.27652(18) 0.0466(3) Uani 1 1 d . . . . .
H5A H -0.256766 0.573082 0.376085 0.056 Uiso 1 1 calc R U . . .
H5B H -0.345163 0.553591 0.191829 0.056 Uiso 1 1 calc R U . . .
C6 C 0.22886(19) 0.71069(19) 0.93481(16) 0.0506(4) Uani 1 1 d . . . . .
H6A H 0.310087 0.823248 1.009622 0.061 Uiso 1 1 calc R U . . .
H6B H 0.264383 0.640267 0.993298 0.061 Uiso 1 1 calc R U . . .
C7 C 0.0307(2) 0.7179(2) 0.89235(19) 0.0553(4) Uani 1 1 d . . . . .
H7A H -0.050866 0.605779 0.815547 0.066 Uiso 1 1 calc R U . . .
H7B H 0.020344 0.754019 0.994125 0.066 Uiso 1 1 calc R U . . .
C8 C -0.0271(2) 0.8322(2) 0.8169(2) 0.0581(4) Uani 1 1 d . . . . .
C9 C 0.5997(2) 0.7334(2) 0.9360(2) 0.0609(4) Uani 1 1 d . . . . .
H9A H 0.701336 0.802967 0.945872 0.091 Uiso 1 1 calc R U . . .
H9B H 0.604645 0.770563 1.043532 0.091 Uiso 1 1 calc R U . . .
H9C H 0.606339 0.618284 0.897435 0.091 Uiso 1 1 calc R U . . .
C10 C 0.3248(2) 0.7361(2) 0.3789(2) 0.0648(5) Uani 1 1 d . . . . .
H10A H 0.438823 0.817019 0.426245 0.097 Uiso 1 1 calc R U . . .
H10B H 0.338405 0.624311 0.332689 0.097 Uiso 1 1 calc R U . . .
H10C H 0.230010 0.754533 0.291709 0.097 Uiso 1 1 calc R U . . .
C11 C 0.2638(2) 0.93911(18) 0.5961(2) 0.0567(4) Uani 1 1 d . . . . .
H11A H 0.381147 1.014363 0.642046 0.085 Uiso 1 1 calc R U . . .
H11B H 0.171415 0.963152 0.512237 0.085 Uiso 1 1 calc R U . . .
H11C H 0.233529 0.954165 0.684010 0.085 Uiso 1 1 calc R U . . .

loop_
_atom_site_aniso_label
_atom_site_aniso_U_11
_atom_site_aniso_U_22
_atom_site_aniso_U_33
_atom_site_aniso_U_23
_atom_site_aniso_U_13
_atom_site_aniso_U_12
N1 0.0383(6) 0.0423(6) 0.0361(5) 0.0158(4) 0.0181(4) 0.0107(4)
N2 0.0427(6) 0.0393(6) 0.0394(6) 0.0193(5) 0.0199(5) 0.0074(4)
N3 0.0874(12) 0.1081(14) 0.0944(13) 0.0586(11) 0.0481(10) 0.0455(11)
C1 0.0367(7) 0.0443(7) 0.0425(7) 0.0133(6) 0.0163(5) 0.0067(5)
C2 0.0386(7) 0.0496(7) 0.0515(8) 0.0169(6) 0.0250(6) 0.0064(5)
C3 0.0477(7) 0.0411(7) 0.0450(7) 0.0174(6) 0.0265(6) 0.0046(5)
C4 0.0521(8) 0.0447(7) 0.0514(8) 0.0272(6) 0.0215(6) 0.0134(6)
C5 0.0439(7) 0.0459(7) 0.0499(7) 0.0236(6) 0.0194(6) 0.0168(6)
C6 0.0528(8) 0.0592(8) 0.0377(7) 0.0184(6) 0.0223(6) 0.0142(6)
C7 0.0590(9) 0.0570(8) 0.0550(8) 0.0183(7) 0.0371(7) 0.0143(7)
C8 0.0521(8) 0.0675(10) 0.0539(8) 0.0208(8) 0.0293(7) 0.0178(7)
C9 0.0399(8) 0.0712(10) 0.0540(9) 0.0212(8) 0.0134(7) 0.0100(7)
C10 0.0692(10) 0.0729(10) 0.0610(9) 0.0265(8) 0.0426(8) 0.0049(8)
C11 0.0676(9) 0.0403(7) 0.0576(9) 0.0194(6) 0.0291(7) 0.0044(6)

loop_
_atom_type_symbol
_atom_type_description
_atom_type_scat_dispersion_real
_atom_type_scat_dispersion_imag
_atom_type_scat_source
C C 0.0181 0.0091 'International Tables Vol C Tables 4.2.6.8 and 6.1.1.4'
H H 0.0000 0.0000 'International Tables Vol C Tables 4.2.6.8 and 6.1.1.4'
N N 0.0311 0.0180 'International Tables Vol C Tables 4.2.6.8 and 6.1.1.4'

loop_
_geom_angle_atom_site_label_1
_geom_angle_atom_site_label_2
_geom_angle_atom_site_label_3
_geom_angle
_geom_angle_site_symmetry_1
_geom_angle_site_symmetry_3
C6 N1 C5 112.98(11) . 2_566
C6 N1 C1 111.36(10) . .
C5 N1 C1 113.26(10) 2_566 .
C4 N2 C3 117.06(10) . .
C4 N2 H2N 109.6(10) . .
C3 N2 H2N 107.6(10) . .
N1 C1 C2 113.61(10) . .
N1 C1 C9 113.85(12) . .
C2 C1 C9 109.92(11) . .
N1 C1 H1 106.3 . .
C2 C1 H1 106.3 . .
C9 C1 H1 106.3 . .
C1 C2 C3 118.69(11) . .
C1 C2 H2A 107.6 . .
C3 C2 H2A 107.6 . .
C1 C2 H2B 107.6 . .
C3 C2 H2B 107.6 . .
H2A C2 H2B 107.1 . .
N2 C3 C2 107.64(10) . .
N2 C3 C11 113.17(11) . .
C2 C3 C11 110.89(11) . .
N2 C3 C10 109.04(11) . .
C2 C3 C10 107.42(12) . .
C11 C3 C10 108.52(11) . .
N2 C4 C5 112.22(10) . .
N2 C4 H4A 109.2 . .
C5 C4 H4A 109.2 . .
N2 C4 H4B 109.2 . .
C5 C4 H4B 109.2 . .
H4A C4 H4B 107.9 . .
N1 C5 C4 115.59(11) 2_566 .
N1 C5 H5A 108.4 2_566 .
C4 C5 H5A 108.4 . .
N1 C5 H5B 108.4 2_566 .
C4 C5 H5B 108.4 . .
H5A C5 H5B 107.4 . .
N1 C6 C7 112.26(11) . .
N1 C6 H6A 109.2 . .
C7 C6 H6A 109.2 . .
N1 C6 H6B 109.2 . .
C7 C6 H6B 109.2 . .
H6A C6 H6B 107.9 . .
C8 C7 C6 112.29(13) . .
C8 C7 H7A 109.1 . .
C6 C7 H7A 109.1 . .
C8 C7 H7B 109.1 . .
C6 C7 H7B 109.1 . .
H7A C7 H7B 107.9 . .
N3 C8 C7 178.84(18) . .
C1 C9 H9A 109.5 . .
C1 C9 H9B 109.5 . .
H9A C9 H9B 109.5 . .
C1 C9 H9C 109.5 . .
H9A C9 H9C 109.5 . .
H9B C9 H9C 109.5 . .
C3 C10 H10A 109.5 . .
C3 C10 H10B 109.5 . .
H10A C10 H10B 109.5 . .
C3 C10 H10C 109.5 . .
H10A C10 H10C 109.5 . .
H10B C10 H10C 109.5 . .
C3 C11 H11A 109.5 . .
C3 C11 H11B 109.5 . .
H11A C11 H11B 109.5 . .
C3 C11 H11C 109.5 . .
H11A C11 H11C 109.5 . .
H11B C11 H11C 109.5 . .

loop_
_geom_bond_atom_site_label_1
_geom_bond_atom_site_label_2
_geom_bond_distance
_geom_bond_site_symmetry_2
N1 C6 1.4632(16) .
N1 C5 1.4695(17) 2_566
N1 C1 1.4817(17) .
N2 C4 1.4561(17) .
N2 C3 1.4781(16) .
N2 H2N 0.863(9) .
N3 C8 1.133(2) .
C1 C2 1.5281(19) .
C1 C9 1.5393(19) .
C1 H1 0.9800 .
C2 C3 1.5326(19) .
C2 H2A 0.9700 .
C2 H2B 0.9700 .
C3 C11 1.5363(19) .
C3 C10 1.5349(18) .
C4 C5 1.5170(19) .
C4 H4A 0.9700 .
C4 H4B 0.9700 .
C5 H5A 0.9700 .
C5 H5B 0.9700 .
C6 C7 1.531(2) .
C6 H6A 0.9700 .
C6 H6B 0.9700 .
C7 C8 1.449(2) .
C7 H7A 0.9700 .
C7 H7B 0.9700 .
C9 H9A 0.9600 .
C9 H9B 0.9600 .
C9 H9C 0.9600 .
C10 H10A 0.9600 .
C10 H10B 0.9600 .
C10 H10C 0.9600 .
C11 H11A 0.9600 .
C11 H11B 0.9600 .
C11 H11C 0.9600 .

loop_
_geom_torsion_atom_site_label_1
_geom_torsion_atom_site_label_2
_geom_torsion_atom_site_label_3
_geom_torsion_atom_site_label_4
_geom_torsion
_geom_torsion_site_symmetry_1
_geom_torsion_site_symmetry_2
_geom_torsion_site_symmetry_3
_geom_torsion_site_symmetry_4
C6 N1 C1 C2 -163.99(11) . . . .
C5 N1 C1 C2 67.37(14) 2_566 . . .
C6 N1 C1 C9 69.15(14) . . . .
C5 N1 C1 C9 -59.48(15) 2_566 . . .
N1 C1 C2 C3 63.38(15) . . . .
C9 C1 C2 C3 -167.73(12) . . . .
C4 N2 C3 C2 177.63(11) . . . .
C4 N2 C3 C11 54.74(15) . . . .
C4 N2 C3 C10 -66.14(15) . . . .
C1 C2 C3 N2 -70.83(14) . . . .
C1 C2 C3 C11 53.45(15) . . . .
C1 C2 C3 C10 171.87(12) . . . .
C3 N2 C4 C5 -169.21(11) . . . .
N2 C4 C5 N1 -56.36(16) . . . 2_566
C5 N1 C6 C7 -96.62(14) 2_566 . . .
C1 N1 C6 C7 134.60(12) . . . .
N1 C6 C7 C8 -63.59(16) . . . .
